data_7122380
loop_
_publ_author_name
'Zhang, Qing-Qing'
'Liu, Xiao-Fei'
'Ma, Lin'
'Wei, Yong-Sheng'
'Wang, Zhao-Yang'
'Xu, Hong'
'Zang, Shuang-Quan'

_publ_section_title
;
 Remoulding a MOF's pores by auxiliary ligand introduction for stability
 improvement and highly selective CO<sub>2</sub>-capture.
;
_journal_issue 85
_journal_name_full 'Chemical communications (Cambridge, England)'
_journal_page_first 12029
_journal_page_last 12032
_journal_paper_doi 10.1039/c8cc06593d
_journal_volume 54
_journal_year 2018
_chemical_formula_moiety '0.5(C58 H36 Co6 N2 O32)'
_chemical_formula_sum 'C29 H18 Co3 N O16'
_chemical_formula_weight 813.23
_chemical_name_systematic Co-pydc
_space_group_crystal_system hexagonal
_space_group_IT_number 190
_space_group_name_Hall 'P -6c -2c'
_space_group_name_H-M_alt 'P -6 2 c'
_symmetry_space_group_name_Hall 'P -6c -2c'
_symmetry_space_group_name_H-M 'P -6 2 c'
_atom_sites_solution_hydrogens mixed
_atom_sites_solution_primary direct
_audit_creation_date 2018-06-24
_audit_creation_method
;
Olex2 1.2-beta
(compiled 2016.07.08 svn.r3312 for OlexSys, GUI svn.r5203)
;
_audit_update_record
;
2018-06-25 deposited with the CCDC.
2018-09-27 downloaded from the CCDC.
;
_cell_angle_alpha 90
_cell_angle_beta 90
_cell_angle_gamma 120
_cell_formula_units_Z 2
_cell_length_a 14.5594(5)
_cell_length_b 14.5594(5)
_cell_length_c 13.7247(7)
_cell_measurement_reflns_used 5314
_cell_measurement_temperature 100.01(10)
_cell_measurement_theta_max 27.5970
_cell_measurement_theta_min 2.2240
_cell_volume 2519.54(18)
_computing_cell_refinement 'CrysAlisPro 1.171.39.7b (Rigaku OD, 2015)'
_computing_data_collection 'CrysAlisPro 1.171.39.7b (Rigaku OD, 2015)'
_computing_data_reduction 'CrysAlisPro 1.171.39.7b (Rigaku OD, 2015)'
_computing_molecular_graphics 'Olex2 (Dolomanov et al., 2009)'
_computing_publication_material 'Olex2 (Dolomanov et al., 2009)'
_computing_structure_refinement 'ShelXL (Sheldrick, 2015)'
_computing_structure_solution 'ShelXS (Sheldrick, 2008)'
_diffrn_ambient_environment N~2~
_diffrn_ambient_temperature 100.01(10)
_diffrn_detector 'CCD plate'
_diffrn_measured_fraction_theta_full 0.998
_diffrn_measured_fraction_theta_max 0.999
_diffrn_measurement_details
;
List of Runs (angles in degrees, time in seconds):

  # Type    Start    End  Width  t~exp~   \w     \q     \k     \f   Frames
#--------------------------------------------------------------------------
  1  \w    -64.00  41.00   0.50    1.00    --    6.80 -57.00  30.00  210
  2  \w    -78.00  -9.00   0.50    1.00    --   -7.10 -57.00-120.00  138
;
_diffrn_measurement_device 'four-circle diffractometer'
_diffrn_measurement_device_type 'XtaLAB Pro: Kappa single'
_diffrn_measurement_method '\w scans'
_diffrn_orient_matrix_type 'CrysAlisPro convention (1999,Acta A55,543-557)'
_diffrn_orient_matrix_UB_11 -0.0435698000
_diffrn_orient_matrix_UB_12 0.0090306000
_diffrn_orient_matrix_UB_13 -0.0011338000
_diffrn_orient_matrix_UB_21 0.0350457000
_diffrn_orient_matrix_UB_22 0.0549758000
_diffrn_orient_matrix_UB_23 0.0075872000
_diffrn_orient_matrix_UB_31 0.0061842000
_diffrn_orient_matrix_UB_32 0.0079647000
_diffrn_orient_matrix_UB_33 -0.0511235000
_diffrn_radiation_monochromator graphite
_diffrn_radiation_probe x-ray
_diffrn_radiation_type MoK\a
_diffrn_radiation_wavelength 0.71073
_diffrn_reflns_av_R_equivalents 0.0462
_diffrn_reflns_av_unetI/netI 0.0382
_diffrn_reflns_Laue_measured_fraction_full 0.998
_diffrn_reflns_Laue_measured_fraction_max 0.999
_diffrn_reflns_limit_h_max 19
_diffrn_reflns_limit_h_min -16
_diffrn_reflns_limit_k_max 15
_diffrn_reflns_limit_k_min -19
_diffrn_reflns_limit_l_max 16
_diffrn_reflns_limit_l_min -18
_diffrn_reflns_number 12677
_diffrn_reflns_point_group_measured_fraction_full 0.998
_diffrn_reflns_point_group_measured_fraction_max 0.995
_diffrn_reflns_theta_full 25.242
_diffrn_reflns_theta_max 26.494
_diffrn_reflns_theta_min 2.193
_diffrn_source 'fine-focus sealed X-ray tube'
_diffrn_source_type 'Enhance (Mo) X-ray Source'
_exptl_absorpt_coefficient_mu 1.025
_exptl_absorpt_correction_T_max 1.00000
_exptl_absorpt_correction_T_min 0.71991
_exptl_absorpt_correction_type multi-scan
_exptl_absorpt_process_details
;
CrysAlisPro 1.171.39.7b (Rigaku Oxford Diffraction, 2015)
Empirical absorption correction using spherical harmonics,
 implemented in SCALE3 ABSPACK scaling algorithm.
;
_exptl_crystal_colour red
_exptl_crystal_density_diffrn 1.072
_exptl_crystal_description block
_exptl_crystal_F_000 816
_refine_diff_density_max 0.314
_refine_diff_density_min -0.340
_refine_diff_density_rms 0.048
_refine_ls_abs_structure_details
;
 Flack x determined using 721 quotients [(I+)-(I-)]/[(I+)+(I-)]
 (Parsons and Flack (2004), Acta Cryst. A60, s61).
;
_refine_ls_abs_structure_Flack 0.004(12)
_refine_ls_extinction_method none
_refine_ls_goodness_of_fit_ref 1.107
_refine_ls_hydrogen_treatment mixed
_refine_ls_matrix_type full
_refine_ls_number_parameters 84
_refine_ls_number_reflns 1821
_refine_ls_number_restraints 16
_refine_ls_restrained_S_all 1.144
_refine_ls_R_factor_all 0.0285
_refine_ls_R_factor_gt 0.0261
_refine_ls_shift/su_max 0.000
_refine_ls_shift/su_mean 0.000
_refine_ls_structure_factor_coef Fsqd
_refine_ls_weighting_details
;
 w=1/[\s^2^(Fo^2^)+(0.0317P)^2^+0.7485P]
 where P=(Fo^2^+2Fc^2^)/3
;
_refine_ls_weighting_scheme calc
_refine_ls_wR_factor_gt 0.0684
_refine_ls_wR_factor_ref 0.0691
_reflns_Friedel_coverage 0.777
_reflns_Friedel_fraction_full 0.999
_reflns_Friedel_fraction_max 0.989
_reflns_number_gt 1706
_reflns_number_total 1821
_reflns_threshold_expression 'I > 2\s(I)'
_cod_data_source_file c8cc06593d2.cif
_cod_data_source_block Co-pydc
_cod_depositor_comments 'Adding full bibliography for 7122380--7122382.cif.'
_cod_original_cell_volume 2519.5(2)
_cod_database_code 7122380
_shelxl_version_number 2013-2
_chemical_oxdiff_formula 'C H O N Co'
_chemical_oxdiff_usercomment st
_shelx_space_group_comment
;
The symmetry employed for this shelxl refinement is uniquely defined
by the following loop, which should always be used as a source of
symmetry information in preference to the above space-group names.
They are only intended as comments.
;
_reflns_odcompleteness_completeness 99.81
_reflns_odcompleteness_iscentric 1
_reflns_odcompleteness_theta 26.32
_olex2_refinement_description
;
1. Fixed Uiso
 At 1.2 times of:
  All C(H) groups, All N(H) groups, All O(H) groups, All O(H,H) groups
2. Shared sites
{C7, N1}
3. Restrained distances
 O2-H2B
 0.85 with sigma of 0.01
 O2-H2A
 0.85 with sigma of 0.01
 H2A-H2B
 1.23 with sigma of 0.01
4. Rigid bond restraints
 Co1, O1
 with sigma for 1-2 distances of 0.001 and sigma for 1-3 distances of 0.001
5. Uiso/Uaniso restraints and constraints
Uanis(O1) \\sim Ueq, Uanis(Co1) \\sim Ueq: with sigma of 0.001 and sigma for
terminal atoms of 0.002
Uanis(C7) = Uanis(N1)
6. Others
 Fixed Sof: C7(0.33333) N1(0.16667) H1(0.33333) H1A(0.16667)
7.a Ternary CH refined with riding coordinates:
 O1(H1A)
7.b Aromatic/amide H refined with riding coordinates:
 C4(H4), C3(H3), N1(H1)
;
_olex2_submission_special_instructions 'No special instructions were received'
_oxdiff_exptl_absorpt_empirical_details
;
Empirical correction (ABSPACK) includes:
- Absorption correction using spherical harmonics
- Frame scaling
- Detector area scaling
;
_oxdiff_exptl_absorpt_empirical_full_max 1.333
_oxdiff_exptl_absorpt_empirical_full_min 0.589

loop_
_space_group_symop_operation_xyz
'x, y, z'
'-y, x-y, z'
'-x+y, -x, z'
'x, y, -z+1/2'
'-y, x-y, -z+1/2'
'-x+y, -x, -z+1/2'
'y, x, -z'
'x-y, -y, -z'
'-x, -x+y, -z'
'y, x, z+1/2'
'x-y, -y, z+1/2'
'-x, -x+y, z+1/2'

loop_
_atom_site_label
_atom_site_type_symbol
_atom_site_fract_x
_atom_site_fract_y
_atom_site_fract_z
_atom_site_U_iso_or_equiv
_atom_site_adp_type
_atom_site_occupancy
_atom_site_site_symmetry_order
_atom_site_calc_flag
_atom_site_refinement_flags_posn
_atom_site_refinement_flags_adp
_atom_site_refinement_flags_occupancy
_atom_site_disorder_assembly
_atom_site_disorder_group
Co1 Co 0.18783(4) 0.53524(4) 0.7500 0.01719(16) Uani 1 2 d S TU P . .
O4 O 0.40620(18) 0.53544(17) 0.64289(18) 0.0366(6) Uani 1 1 d . . . . .
O3 O 0.2310(2) 0.4623(2) 0.6452(2) 0.0466(7) Uani 1 1 d . . . . .
C7 C 0.0956(2) 0.0000 0.5000 0.0191(8) Uani 0.6667 2 d S T P A 3
O2 O 0.0388(3) 0.3946(3) 0.7500 0.0601(14) Uani 1 2 d DS T P . .
H2A H 0.003(4) 0.3282(11) 0.7500 0.072 Uiso 1 2 d DRS T P . .
H2B H -0.015(3) 0.402(5) 0.7500 0.072 Uiso 1 2 d DRS T P . .
C6 C 0.0947(3) 0.0947(3) 0.5000 0.0190(9) Uani 1 2 d S T P . .
C4 C 0.2069(2) 0.2831(2) 0.5536(2) 0.0241(7) Uani 1 1 d . . . . .
H4 H 0.1491 0.2779 0.5873 0.029 Uiso 1 1 calc R . . A .
C2 C 0.3034(2) 0.3767(2) 0.5563(2) 0.0257(7) Uani 1 1 d . . . . .
C5 C 0.1962(3) 0.1962(3) 0.5000 0.0236(10) Uani 1 2 d S T P A .
C1 C 0.3151(3) 0.4662(2) 0.6195(2) 0.0273(7) Uani 1 1 d . . . . .
C3 C 0.3871(3) 0.3871(3) 0.5000 0.0280(11) Uani 1 2 d S T P . .
H3 H 0.4510 0.4510 0.5000 0.034 Uiso 1 2 calc RS T P . .
N1 N 0.0956(2) 0.0000 0.5000 0.0191(8) Uani 0.3333 2 d S T P A 4
H1 H 0.1547 0.0000 0.5000 0.023 Uiso 0.6667 2 calc RS T P A 4
O1 O 0.3333 0.6667 0.7500 0.0108(8) Uani 1 6 d S TU P . .
H1A H 0.3333 0.6667 0.8214 0.013 Uiso 0.5 3 calc RS T P . .

loop_
_atom_site_aniso_label
_atom_site_aniso_U_11
_atom_site_aniso_U_22
_atom_site_aniso_U_33
_atom_site_aniso_U_23
_atom_site_aniso_U_13
_atom_site_aniso_U_12
Co1 0.0133(3) 0.0125(3) 0.0270(3) 0.000 0.000 0.0074(2)
O4 0.0244(13) 0.0291(13) 0.0488(14) -0.0215(11) 0.0039(12) 0.0076(11)
O3 0.0248(13) 0.0432(16) 0.0745(19) -0.0331(15) -0.0037(13) 0.0190(12)
C7 0.0127(13) 0.021(2) 0.0263(19) -0.0068(16) -0.0034(8) 0.0105(10)
O2 0.0161(18) 0.0153(17) 0.135(4) 0.000 0.000 -0.0023(15)
C6 0.0151(15) 0.0151(15) 0.024(2) -0.0023(8) 0.0023(8) 0.0054(16)
C4 0.0193(15) 0.0210(15) 0.0315(17) -0.0027(13) 0.0061(13) 0.0097(13)
C2 0.0213(16) 0.0252(17) 0.0314(16) -0.0039(13) 0.0003(13) 0.0122(14)
C5 0.0173(16) 0.0173(16) 0.034(2) -0.0031(10) 0.0031(10) 0.0072(17)
C1 0.0275(18) 0.0225(16) 0.0318(18) -0.0043(13) 0.0004(14) 0.0124(14)
C3 0.0243(18) 0.0243(18) 0.032(3) -0.0051(10) 0.0051(10) 0.010(2)
N1 0.0127(13) 0.021(2) 0.0263(19) -0.0068(16) -0.0034(8) 0.0105(10)
O1 0.0110(8) 0.0110(8) 0.0104(13) 0.000 0.000 0.0055(4)

loop_
_atom_type_symbol
_atom_type_description
_atom_type_scat_dispersion_real
_atom_type_scat_dispersion_imag
_atom_type_scat_source
C C 0.0033 0.0016 'International Tables Vol C Tables 4.2.6.8 and 6.1.1.4'
H H 0.0000 0.0000 'International Tables Vol C Tables 4.2.6.8 and 6.1.1.4'
Co Co 0.3494 0.9721 'International Tables Vol C Tables 4.2.6.8 and 6.1.1.4'
N N 0.0061 0.0033 'International Tables Vol C Tables 4.2.6.8 and 6.1.1.4'
O O 0.0106 0.0060 'International Tables Vol C Tables 4.2.6.8 and 6.1.1.4'

loop_
_geom_angle_atom_site_label_1
_geom_angle_atom_site_label_2
_geom_angle_atom_site_label_3
_geom_angle
_geom_angle_site_symmetry_1
_geom_angle_site_symmetry_3
O4 Co1 O4 89.73(14) 6_566 3_565
O4 Co1 O2 87.97(11) 3_565 .
O4 Co1 O2 87.97(11) 6_566 .
O3 Co1 O4 173.96(11) . 6_566
O3 Co1 O4 90.63(11) . 3_565
O3 Co1 O4 90.63(11) 4_556 6_566
O3 Co1 O4 173.96(11) 4_556 3_565
O3 Co1 O3 88.39(16) 4_556 .
O3 Co1 O2 86.02(11) 4_556 .
O3 Co1 O2 86.02(11) . .
O1 Co1 O4 93.57(7) . 3_565
O1 Co1 O4 93.57(7) . 6_566
O1 Co1 O3 92.42(7) . 4_556
O1 Co1 O3 92.42(7) . .
O1 Co1 O2 177.82(12) . .
C1 O4 Co1 132.9(2) . 2_665
C1 O3 Co1 135.9(2) . .
C6 C7 C6 119.1(4) 3 .
Co1 O2 H2A 150(4) . .
Co1 O2 H2B 116(4) . .
H2A O2 H2B 94.1(19) . .
C7 C6 C7 120.9(4) . 2
C7 C6 C5 119.53(19) . .
C7 C6 C5 119.53(19) 2 .
N1 C6 C5 119.53(19) 2 .
C2 C4 H4 119.9 . .
C2 C4 C5 120.2(3) . .
C5 C4 H4 119.9 . .
C4 C2 C1 119.2(3) . .
C4 C2 C3 119.8(3) . .
C3 C2 C1 121.0(3) . .
C4 C5 C6 120.5(2) . .
C4 C5 C6 120.5(2) 7_556 .
C4 C5 C4 119.1(4) . 7_556
O4 C1 O3 126.1(3) . .
O4 C1 C2 117.7(3) . .
O3 C1 C2 116.2(3) . .
C2 C3 C2 120.7(4) 7_556 .
C2 C3 H3 119.6 7_556 .
C2 C3 H3 119.6 . .
Co1 O1 Co1 119.999(1) . 2_665
Co1 O1 Co1 120.0 3_565 .
Co1 O1 Co1 120.0 3_565 2_665
Co1 O1 H1A 90.0 3_565 .
Co1 O1 H1A 90.0 . .
Co1 O1 H1A 90.0 2_665 .

loop_
_geom_bond_atom_site_label_1
_geom_bond_atom_site_label_2
_geom_bond_distance
_geom_bond_site_symmetry_2
Co1 O4 2.084(2) 3_565
Co1 O4 2.084(2) 6_566
Co1 O3 2.063(2) .
Co1 O3 2.063(2) 4_556
Co1 O2 2.112(4) .
Co1 O1 2.0238(5) .
O4 Co1 2.084(2) 2_665
O4 C1 1.242(4) .
O3 C1 1.248(4) .
C7 C6 1.386(3) .
C7 C6 1.386(3) 3
O2 H2A 0.838(14) .
O2 H2B 0.851(14) .
C6 C7 1.386(3) 2
C6 C5 1.477(6) .
C6 N1 1.386(3) 2
C4 H4 0.9300 .
C4 C2 1.384(4) .
C4 C5 1.404(4) .
C2 C1 1.503(4) .
C2 C3 1.386(4) .
C5 C4 1.404(4) 7_556
C3 C2 1.386(4) 7_556
C3 H3 0.9300 .
O1 Co1 2.0238(5) 2_665
O1 Co1 2.0238(5) 3_565
O1 H1A 0.9800 .

loop_
_geom_torsion_atom_site_label_1
_geom_torsion_atom_site_label_2
_geom_torsion_atom_site_label_3
_geom_torsion_atom_site_label_4
_geom_torsion
_geom_torsion_site_symmetry_1
_geom_torsion_site_symmetry_4
Co1 O4 C1 O3 14.5(6) 2_665 .
Co1 O4 C1 C2 -163.9(2) 2_665 .
Co1 O3 C1 O4 -14.4(6) . .
Co1 O3 C1 C2 164.0(3) . .
C7 C6 C5 C4 -142.58(15) . .
C7 C6 C5 C4 37.42(15) . 7_556
C7 C6 C5 C4 37.42(15) 2 .
C7 C6 C5 C4 -142.58(15) 2 7_556
C6 C7 C6 C7 0.0 3 2
C6 C7 C6 C5 180.0 3 .
C6 C7 C6 N1 0.0 3 2
C4 C2 C1 O4 159.8(3) . .
C4 C2 C1 O3 -18.7(5) . .
C4 C2 C3 C2 -2.5(2) . 7_556
C2 C4 C5 C6 177.5(2) . .
C2 C4 C5 C4 -2.5(2) . 7_556
C5 C4 C2 C1 -175.9(3) . .
C5 C4 C2 C3 5.0(4) . .
C1 C2 C3 C2 178.4(3) . 7_556
C3 C2 C1 O4 -21.1(5) . .
C3 C2 C1 O3 160.4(3) . .
N1 C6 C5 C4 -142.58(15) 2 7_556
N1 C6 C5 C4 37.42(15) 2 .

loop_
_smtbx_masks_void_nr
_smtbx_masks_void_average_x
_smtbx_masks_void_average_y
_smtbx_masks_void_average_z
_smtbx_masks_void_volume
_smtbx_masks_void_count_electrons
1 -0.113 -0.166 -0.611 1350.6 808.4
